data_7711931
loop_
_publ_author_name
'Sarker, Rajib K.'
'Mangin, Lo&#xef;c P'
'Zargarian, Davit'

_publ_section_title
;
 Reactivities of cyclonickellated complexes with hydroxylamines: formation
 of &#x3ba;<sup>O</sup>-hydroxylamine and &#x3ba;<sup>N</sup>-imine
 adducts and a &#x3ba;<sup>O</sup>, &#x3ba;<sup>N</sup>-aminoxide
 derivative.
;
_journal_issue 2
_journal_name_full 'Dalton transactions (Cambridge, England : 2003)'
_journal_page_first 366
_journal_page_last 375
_journal_paper_doi 10.1039/d2dt02979k
_journal_volume 52
_journal_year 2023
_chemical_formula_moiety 'C16 H29 Br N Ni O2 P'
_chemical_formula_sum 'C16 H29 Br N Ni O2 P'
_chemical_formula_weight 436.99
_chemical_name_systematic '[{\kP,\kC-(i-Pr)2PO-C6H4}{\kN-Et2NOH}NiBr]'
_chemical_properties_physical Air-sensitive,Moisture-sensitive
_space_group_crystal_system orthorhombic
_space_group_IT_number 19
_space_group_name_Hall 'P 2ac 2ab'
_space_group_name_H-M_alt 'P 21 21 21'
_atom_sites_solution_hydrogens mixed
_audit_creation_date 2022-08-10
_audit_creation_method
;
Olex2 1.5
(compiled 2022.04.07 svn.rca3783a0 for OlexSys, GUI svn.r6498)
;
_audit_update_record
;
2022-08-10 deposited with the CCDC.	2022-11-30 downloaded from the CCDC.
;
_cell_angle_alpha 90
_cell_angle_beta 90
_cell_angle_gamma 90
_cell_formula_units_Z 4
_cell_length_a 10.312(3)
_cell_length_b 11.182(3)
_cell_length_c 16.878(5)
_cell_measurement_reflns_used 9643
_cell_measurement_temperature 100
_cell_measurement_theta_max 72.11
_cell_measurement_theta_min 2.62
_cell_volume 1946.2(10)
_computing_cell_refinement 'SAINT V8.38A (?, 2016)'
_computing_data_reduction 'SAINT V8.38A (?, 2016)'
_computing_molecular_graphics 'Olex2 1.5 (Dolomanov et al., 2009)'
_computing_publication_material 'Olex2 1.5 (Dolomanov et al., 2009)'
_computing_structure_refinement 'SHELXL 2018/3 (Sheldrick, 2015)'
_computing_structure_solution 'SHELXT  (Sheldrick, 2015)'
_diffrn_ambient_temperature 100
_diffrn_measured_fraction_theta_full 0.995
_diffrn_measured_fraction_theta_max 0.994
_diffrn_measurement_device_type 'Bruker APEX-II CCD'
_diffrn_measurement_method '\f and \w scans'
_diffrn_radiation_type CuK\a
_diffrn_radiation_wavelength 1.54178
_diffrn_reflns_av_R_equivalents 0.0293
_diffrn_reflns_av_unetI/netI 0.0143
_diffrn_reflns_Laue_measured_fraction_full 0.995
_diffrn_reflns_Laue_measured_fraction_max 0.994
_diffrn_reflns_limit_h_max 12
_diffrn_reflns_limit_h_min -12
_diffrn_reflns_limit_k_max 12
_diffrn_reflns_limit_k_min -13
_diffrn_reflns_limit_l_max 20
_diffrn_reflns_limit_l_min -20
_diffrn_reflns_number 40151
_diffrn_reflns_point_group_measured_fraction_full 0.995
_diffrn_reflns_point_group_measured_fraction_max 0.993
_diffrn_reflns_theta_full 67.679
_diffrn_reflns_theta_max 72.212
_diffrn_reflns_theta_min 4.744
_exptl_absorpt_coefficient_mu 4.661
_exptl_absorpt_correction_T_max 0.7536
_exptl_absorpt_correction_T_min 0.6628
_exptl_absorpt_correction_type multi-scan
_exptl_absorpt_process_details
;
SADABS-2016/2 (Bruker,2016/2) was used for absorption correction.
wR2(int) was 0.0688 before and 0.0510 after correction.
The Ratio of minimum to maximum transmission is 0.8795.
The \l/2 correction factor is Not present.
;
_exptl_crystal_colour brown
_exptl_crystal_colour_primary brown
_exptl_crystal_density_diffrn 1.491
_exptl_crystal_description block
_exptl_crystal_F_000 904
_exptl_crystal_size_max 0.13
_exptl_crystal_size_mid 0.129
_exptl_crystal_size_min 0.101
_refine_diff_density_max 0.572
_refine_diff_density_min -0.255
_refine_diff_density_rms 0.042
_refine_ls_abs_structure_details
;
 Refined as an inversion twin.
;
_refine_ls_abs_structure_Flack 0.041(17)
_refine_ls_extinction_method none
_refine_ls_goodness_of_fit_ref 1.094
_refine_ls_hydrogen_treatment mixed
_refine_ls_matrix_type full
_refine_ls_number_parameters 210
_refine_ls_number_reflns 3813
_refine_ls_number_restraints 0
_refine_ls_restrained_S_all 1.094
_refine_ls_R_factor_all 0.0168
_refine_ls_R_factor_gt 0.0168
_refine_ls_shift/su_max 0.000
_refine_ls_shift/su_mean 0.000
_refine_ls_structure_factor_coef Fsqd
_refine_ls_weighting_details 'w=1/[\s^2^(Fo^2^)+(0.0223P)^2^+0.6956P] where P=(Fo^2^+2Fc^2^)/3'
_refine_ls_weighting_scheme calc
_refine_ls_wR_factor_gt 0.0436
_refine_ls_wR_factor_ref 0.0436
_reflns_Friedel_coverage 0.751
_reflns_Friedel_fraction_full 0.997
_reflns_Friedel_fraction_max 0.993
_reflns_number_gt 3813
_reflns_number_total 3813
_reflns_threshold_expression 'I > 2\s(I)'
_cod_data_source_file d2dt02979k2.cif
_cod_data_source_block rajib8
_cod_depositor_comments 'Adding full bibliography for 7711929--7711939.cif.'
_cod_original_cell_volume 1946.1(9)
_cod_database_code 7711931
_shelx_shelxl_version_number 2018/3
_shelx_space_group_comment
;
The symmetry employed for this shelxl refinement is uniquely defined
by the following loop, which should always be used as a source of
symmetry information in preference to the above space-group names.
They are only intended as comments.
;
_shelx_estimated_absorpt_t_max 0.650
_shelx_estimated_absorpt_t_min 0.582
_olex2_refinement_description
;
1. Twinned data refinement
 Scales: 0.959(17)
 0.041(17)
2. Fixed Uiso
 At 1.2 times of:
  All C(H) groups, All C(H,H) groups
 At 1.5 times of:
  All C(H,H,H) groups
3.a Ternary CH refined with riding coordinates:
 C7(H7), C10(H10)
3.b Secondary CH2 refined with riding coordinates:
 C14(H14A,H14B), C15(H15A,H15B)
3.c Aromatic/amide H refined with riding coordinates:
 C3(H3), C6(H6), C4(H4), C5(H5)
3.d Idealised Me refined as rotating group:
 C12(H12A,H12B,H12C), C16(H16A,H16B,H16C), C13(H13A,H13B,H13C), C9(H9A,H9B,
 H9C), C11(H11A,H11B,H11C), C8(H8A,H8B,H8C)
;
_olex2_submission_special_instructions 'No special instructions were received'

loop_
_space_group_symop_operation_xyz
'x, y, z'
'-x+1/2, -y, z+1/2'
'-x, y+1/2, -z+1/2'
'x+1/2, -y+1/2, -z'

loop_
_atom_site_label
_atom_site_type_symbol
_atom_site_fract_x
_atom_site_fract_y
_atom_site_fract_z
_atom_site_U_iso_or_equiv
_atom_site_adp_type
_atom_site_occupancy
_atom_site_site_symmetry_order
_atom_site_calc_flag
_atom_site_refinement_flags_posn
_atom_site_refinement_flags_adp
_atom_site_refinement_flags_occupancy
_atom_site_disorder_assembly
_atom_site_disorder_group
Br1 Br 0.24289(2) 0.26460(2) 0.22985(2) 0.02270(7) Uani 1 1 d . . . . .
Ni1 Ni 0.34381(3) 0.38854(3) 0.32606(2) 0.01457(9) Uani 1 1 d . . . . .
P1 P 0.16962(5) 0.40195(5) 0.38999(3) 0.01564(11) Uani 1 1 d . . . . .
O2 O 0.51193(15) 0.38762(15) 0.27774(10) 0.0223(3) Uani 1 1 d . . . . .
O1 O 0.19443(16) 0.49562(15) 0.46367(11) 0.0220(4) Uani 1 1 d . . . . .
N1 N 0.54505(18) 0.29132(17) 0.22841(12) 0.0182(4) Uani 1 1 d . . . . .
C3 C 0.5320(2) 0.5442(2) 0.40655(14) 0.0195(4) Uani 1 1 d . . . . .
H3 H 0.591065 0.521462 0.367700 0.023 Uiso 1 1 calc R U . . .
C1 C 0.3222(2) 0.5372(2) 0.46428(14) 0.0186(4) Uani 1 1 d . . . . .
C7 C 0.0301(2) 0.4691(2) 0.34042(15) 0.0234(5) Uani 1 1 d . . . . .
H7 H -0.002094 0.411901 0.301054 0.028 Uiso 1 1 calc R U . . .
C6 C 0.3576(2) 0.6157(2) 0.52418(13) 0.0222(5) Uani 1 1 d . . . . .
H6 H 0.298455 0.639071 0.562770 0.027 Uiso 1 1 calc R U . . .
C12 C 0.2187(2) 0.2159(3) 0.49203(17) 0.0307(6) Uani 1 1 d . . . . .
H12A H 0.278229 0.179285 0.455629 0.046 Uiso 1 1 calc R U . . .
H12B H 0.184680 0.156278 0.527240 0.046 Uiso 1 1 calc R U . . .
H12C H 0.263192 0.276091 0.522185 0.046 Uiso 1 1 calc R U . . .
C14 C 0.6241(3) 0.2019(2) 0.27240(17) 0.0306(6) Uani 1 1 d . . . . .
H14A H 0.701197 0.240588 0.293133 0.037 Uiso 1 1 calc R U . . .
H14B H 0.651690 0.139521 0.236209 0.037 Uiso 1 1 calc R U . . .
C4 C 0.5708(2) 0.6235(2) 0.46562(15) 0.0245(5) Uani 1 1 d . . . . .
H4 H 0.654947 0.653456 0.465575 0.029 Uiso 1 1 calc R U . . .
C16 C 0.7314(3) 0.4076(3) 0.17086(19) 0.0390(7) Uani 1 1 d . . . . .
H16A H 0.762330 0.442173 0.122364 0.058 Uiso 1 1 calc R U . . .
H16B H 0.796377 0.355181 0.192171 0.058 Uiso 1 1 calc R U . . .
H16C H 0.713151 0.469951 0.208304 0.058 Uiso 1 1 calc R U . . .
C10 C 0.1074(2) 0.2735(2) 0.44587(13) 0.0200(4) Uani 1 1 d . . . . .
H10 H 0.045841 0.304781 0.484944 0.024 Uiso 1 1 calc R U . . .
C2 C 0.4054(2) 0.49770(19) 0.40455(13) 0.0168(4) Uani 1 1 d . . . . .
C15 C 0.6087(3) 0.3371(2) 0.15465(15) 0.0293(6) Uani 1 1 d . . . . .
H15A H 0.547886 0.387727 0.126415 0.035 Uiso 1 1 calc R U . . .
H15B H 0.629544 0.269859 0.120623 0.035 Uiso 1 1 calc R U . . .
C13 C 0.5496(3) 0.1467(3) 0.33964(17) 0.0366(6) Uani 1 1 d . . . . .
H13A H 0.474967 0.105809 0.319139 0.055 Uiso 1 1 calc R U . . .
H13B H 0.522292 0.208181 0.375632 0.055 Uiso 1 1 calc R U . . .
H13C H 0.604123 0.090728 0.367103 0.055 Uiso 1 1 calc R U . . .
C9 C -0.0815(3) 0.4982(3) 0.39729(18) 0.0335(7) Uani 1 1 d . . . . .
H9A H -0.114595 0.425384 0.419657 0.050 Uiso 1 1 calc R U . . .
H9B H -0.149366 0.538288 0.368853 0.050 Uiso 1 1 calc R U . . .
H9C H -0.050325 0.549054 0.438958 0.050 Uiso 1 1 calc R U . . .
C11 C 0.0350(2) 0.1809(2) 0.39626(15) 0.0253(5) Uani 1 1 d . . . . .
H11A H -0.034808 0.219088 0.368381 0.038 Uiso 1 1 calc R U . . .
H11B H 0.000578 0.119933 0.430386 0.038 Uiso 1 1 calc R U . . .
H11C H 0.093541 0.145344 0.358847 0.038 Uiso 1 1 calc R U . . .
C5 C 0.4845(3) 0.6584(2) 0.52473(15) 0.0254(5) Uani 1 1 d . . . . .
H5 H 0.511509 0.710180 0.564553 0.030 Uiso 1 1 calc R U . . .
C8 C 0.0757(3) 0.5814(3) 0.29632(18) 0.0353(7) Uani 1 1 d . . . . .
H8A H 0.123539 0.631697 0.331957 0.053 Uiso 1 1 calc R U . . .
H8B H 0.001755 0.624228 0.276581 0.053 Uiso 1 1 calc R U . . .
H8C H 0.130317 0.558555 0.252823 0.053 Uiso 1 1 calc R U . . .
H1 H 0.471(3) 0.258(3) 0.2144(18) 0.030(8) Uiso 1 1 d . . . . .

loop_
_atom_site_aniso_label
_atom_site_aniso_U_11
_atom_site_aniso_U_22
_atom_site_aniso_U_33
_atom_site_aniso_U_23
_atom_site_aniso_U_13
_atom_site_aniso_U_12
Br1 0.01911(11) 0.03037(13) 0.01861(11) -0.00429(8) -0.00106(9) -0.00739(10)
Ni1 0.01228(17) 0.01711(18) 0.01431(17) -0.00120(14) 0.00095(14) -0.00109(15)
P1 0.0119(2) 0.0182(3) 0.0169(3) 0.0030(2) 0.00099(19) 0.0011(2)
O2 0.0187(7) 0.0219(8) 0.0264(8) -0.0118(7) 0.0076(7) -0.0046(6)
O1 0.0183(8) 0.0260(9) 0.0218(8) -0.0044(7) 0.0061(6) 0.0004(6)
N1 0.0150(9) 0.0186(9) 0.0210(9) -0.0063(8) 0.0040(8) -0.0025(7)
C3 0.0179(11) 0.0192(11) 0.0212(11) 0.0000(9) -0.0011(9) 0.0002(9)
C1 0.0166(11) 0.0174(10) 0.0217(11) 0.0028(9) 0.0000(9) 0.0015(9)
C7 0.0135(10) 0.0282(12) 0.0286(12) 0.0111(10) 0.0012(9) 0.0023(9)
C6 0.0280(12) 0.0219(11) 0.0167(10) -0.0019(9) 0.0013(9) 0.0056(10)
C12 0.0228(12) 0.0340(14) 0.0353(13) 0.0167(11) -0.0031(10) 0.0024(10)
C14 0.0278(13) 0.0319(13) 0.0321(13) -0.0107(11) -0.0035(11) 0.0070(10)
C4 0.0228(11) 0.0212(12) 0.0295(12) -0.0038(10) -0.0056(10) -0.0019(10)
C16 0.0345(15) 0.0323(14) 0.0501(16) -0.0102(12) 0.0233(14) -0.0088(12)
C10 0.0174(10) 0.0230(11) 0.0196(10) 0.0065(9) 0.0017(8) 0.0011(9)
C2 0.0169(11) 0.0159(10) 0.0176(10) 0.0013(8) -0.0019(9) 0.0019(8)
C15 0.0360(15) 0.0275(13) 0.0245(12) -0.0070(10) 0.0112(11) -0.0052(11)
C13 0.0442(17) 0.0330(15) 0.0327(14) 0.0044(12) -0.0077(13) 0.0002(13)
C9 0.0195(13) 0.0356(15) 0.0455(17) 0.0207(13) 0.0101(12) 0.0066(11)
C11 0.0236(12) 0.0229(12) 0.0294(12) 0.0038(10) 0.0041(10) -0.0032(10)
C5 0.0312(13) 0.0217(11) 0.0234(12) -0.0063(9) -0.0081(10) 0.0007(10)
C8 0.0221(13) 0.0394(15) 0.0442(15) 0.0257(13) 0.0077(11) 0.0083(11)

loop_
_atom_type_symbol
_atom_type_description
_atom_type_scat_dispersion_real
_atom_type_scat_dispersion_imag
_atom_type_scat_source
C C 0.0181 0.0091 'International Tables Vol C Tables 4.2.6.8 and 6.1.1.4'
H H 0.0000 0.0000 'International Tables Vol C Tables 4.2.6.8 and 6.1.1.4'
Br Br -0.6763 1.2805 'International Tables Vol C Tables 4.2.6.8 and 6.1.1.4'
N N 0.0311 0.0180 'International Tables Vol C Tables 4.2.6.8 and 6.1.1.4'
Ni Ni -3.0029 0.5091 'International Tables Vol C Tables 4.2.6.8 and 6.1.1.4'
O O 0.0492 0.0322 'International Tables Vol C Tables 4.2.6.8 and 6.1.1.4'
P P 0.2955 0.4335 'International Tables Vol C Tables 4.2.6.8 and 6.1.1.4'

loop_
_geom_angle_atom_site_label_1
_geom_angle_atom_site_label_2
_geom_angle_atom_site_label_3
_geom_angle
_geom_angle_site_symmetry_1
_geom_angle_site_symmetry_3
_geom_angle_publ_flag
P1 Ni1 Br1 91.04(3) . . ?
O2 Ni1 Br1 95.87(5) . . ?
O2 Ni1 P1 173.08(5) . . ?
C2 Ni1 Br1 173.12(7) . . ?
C2 Ni1 P1 83.24(7) . . ?
C2 Ni1 O2 89.89(9) . . ?
O1 P1 Ni1 107.49(6) . . ?
O1 P1 C7 101.95(11) . . ?
O1 P1 C10 99.44(10) . . ?
C7 P1 Ni1 117.90(8) . . ?
C7 P1 C10 106.37(11) . . ?
C10 P1 Ni1 120.49(8) . . ?
N1 O2 Ni1 118.49(12) . . ?
C1 O1 P1 111.32(15) . . ?
O2 N1 C14 110.65(18) . . ?
O2 N1 C15 109.74(17) . . ?
O2 N1 H1 106(2) . . ?
C14 N1 C15 113.8(2) . . ?
C14 N1 H1 109(2) . . ?
C15 N1 H1 107(2) . . ?
C4 C3 H3 119.4 . . ?
C4 C3 C2 121.3(2) . . ?
C2 C3 H3 119.4 . . ?
C6 C1 O1 117.6(2) . . ?
C6 C1 C2 124.4(2) . . ?
C2 C1 O1 118.0(2) . . ?
P1 C7 H7 108.0 . . ?
C9 C7 P1 113.06(18) . . ?
C9 C7 H7 108.0 . . ?
C9 C7 C8 111.1(2) . . ?
C8 C7 P1 108.49(17) . . ?
C8 C7 H7 108.0 . . ?
C1 C6 H6 121.0 . . ?
C1 C6 C5 118.0(2) . . ?
C5 C6 H6 121.0 . . ?
H12A C12 H12B 109.5 . . ?
H12A C12 H12C 109.5 . . ?
H12B C12 H12C 109.5 . . ?
C10 C12 H12A 109.5 . . ?
C10 C12 H12B 109.5 . . ?
C10 C12 H12C 109.5 . . ?
N1 C14 H14A 109.2 . . ?
N1 C14 H14B 109.2 . . ?
N1 C14 C13 111.9(2) . . ?
H14A C14 H14B 107.9 . . ?
C13 C14 H14A 109.2 . . ?
C13 C14 H14B 109.2 . . ?
C3 C4 H4 119.8 . . ?
C5 C4 C3 120.5(2) . . ?
C5 C4 H4 119.8 . . ?
H16A C16 H16B 109.5 . . ?
H16A C16 H16C 109.5 . . ?
H16B C16 H16C 109.5 . . ?
C15 C16 H16A 109.5 . . ?
C15 C16 H16B 109.5 . . ?
C15 C16 H16C 109.5 . . ?
P1 C10 H10 107.1 . . ?
C12 C10 P1 109.22(16) . . ?
C12 C10 H10 107.1 . . ?
C11 C10 P1 114.86(16) . . ?
C11 C10 C12 111.1(2) . . ?
C11 C10 H10 107.1 . . ?
C3 C2 Ni1 124.15(18) . . ?
C1 C2 Ni1 119.95(17) . . ?
C1 C2 C3 115.9(2) . . ?
N1 C15 C16 113.2(2) . . ?
N1 C15 H15A 108.9 . . ?
N1 C15 H15B 108.9 . . ?
C16 C15 H15A 108.9 . . ?
C16 C15 H15B 108.9 . . ?
H15A C15 H15B 107.8 . . ?
C14 C13 H13A 109.5 . . ?
C14 C13 H13B 109.5 . . ?
C14 C13 H13C 109.5 . . ?
H13A C13 H13B 109.5 . . ?
H13A C13 H13C 109.5 . . ?
H13B C13 H13C 109.5 . . ?
C7 C9 H9A 109.5 . . ?
C7 C9 H9B 109.5 . . ?
C7 C9 H9C 109.5 . . ?
H9A C9 H9B 109.5 . . ?
H9A C9 H9C 109.5 . . ?
H9B C9 H9C 109.5 . . ?
C10 C11 H11A 109.5 . . ?
C10 C11 H11B 109.5 . . ?
C10 C11 H11C 109.5 . . ?
H11A C11 H11B 109.5 . . ?
H11A C11 H11C 109.5 . . ?
H11B C11 H11C 109.5 . . ?
C6 C5 C4 120.0(2) . . ?
C6 C5 H5 120.0 . . ?
C4 C5 H5 120.0 . . ?
C7 C8 H8A 109.5 . . ?
C7 C8 H8B 109.5 . . ?
C7 C8 H8C 109.5 . . ?
H8A C8 H8B 109.5 . . ?
H8A C8 H8C 109.5 . . ?
H8B C8 H8C 109.5 . . ?

loop_
_geom_bond_atom_site_label_1
_geom_bond_atom_site_label_2
_geom_bond_distance
_geom_bond_site_symmetry_2
_geom_bond_publ_flag
Br1 Ni1 2.3750(6) . ?
Ni1 P1 2.1007(8) . ?
Ni1 O2 1.9159(16) . ?
Ni1 C2 1.910(2) . ?
P1 O1 1.6460(18) . ?
P1 C7 1.826(2) . ?
P1 C10 1.834(2) . ?
O2 N1 1.403(2) . ?
O1 C1 1.398(3) . ?
N1 C14 1.488(3) . ?
N1 C15 1.497(3) . ?
N1 H1 0.88(3) . ?
C3 H3 0.9300 . ?
C3 C4 1.393(3) . ?
C3 C2 1.406(3) . ?
C1 C6 1.388(3) . ?
C1 C2 1.395(3) . ?
C7 H7 0.9800 . ?
C7 C9 1.533(4) . ?
C7 C8 1.534(3) . ?
C6 H6 0.9300 . ?
C6 C5 1.392(4) . ?
C12 H12A 0.9600 . ?
C12 H12B 0.9600 . ?
C12 H12C 0.9600 . ?
C12 C10 1.530(3) . ?
C14 H14A 0.9700 . ?
C14 H14B 0.9700 . ?
C14 C13 1.503(4) . ?
C4 H4 0.9300 . ?
C4 C5 1.393(4) . ?
C16 H16A 0.9600 . ?
C16 H16B 0.9600 . ?
C16 H16C 0.9600 . ?
C16 C15 1.515(4) . ?
C10 H10 0.9800 . ?
C10 C11 1.527(3) . ?
C15 H15A 0.9700 . ?
C15 H15B 0.9700 . ?
C13 H13A 0.9600 . ?
C13 H13B 0.9600 . ?
C13 H13C 0.9600 . ?
C9 H9A 0.9600 . ?
C9 H9B 0.9600 . ?
C9 H9C 0.9600 . ?
C11 H11A 0.9600 . ?
C11 H11B 0.9600 . ?
C11 H11C 0.9600 . ?
C5 H5 0.9300 . ?
C8 H8A 0.9600 . ?
C8 H8B 0.9600 . ?
C8 H8C 0.9600 . ?

loop_
_geom_torsion_atom_site_label_1
_geom_torsion_atom_site_label_2
_geom_torsion_atom_site_label_3
_geom_torsion_atom_site_label_4
_geom_torsion
_geom_torsion_site_symmetry_1
_geom_torsion_site_symmetry_2
_geom_torsion_site_symmetry_3
_geom_torsion_site_symmetry_4
_geom_torsion_publ_flag
Ni1 P1 O1 C1 -1.29(16) . . . . ?
Ni1 P1 C7 C9 -167.87(16) . . . . ?
Ni1 P1 C7 C8 -44.1(2) . . . . ?
Ni1 P1 C10 C12 44.8(2) . . . . ?
Ni1 P1 C10 C11 -80.81(18) . . . . ?
Ni1 O2 N1 C14 -98.30(19) . . . . ?
Ni1 O2 N1 C15 135.25(17) . . . . ?
P1 O1 C1 C6 -179.00(17) . . . . ?
P1 O1 C1 C2 1.4(3) . . . . ?
O2 N1 C14 C13 63.4(3) . . . . ?
O2 N1 C15 C16 59.8(3) . . . . ?
O1 P1 C7 C9 -50.5(2) . . . . ?
O1 P1 C7 C8 73.2(2) . . . . ?
O1 P1 C10 C12 -72.02(19) . . . . ?
O1 P1 C10 C11 162.35(17) . . . . ?
O1 C1 C6 C5 -179.4(2) . . . . ?
O1 C1 C2 Ni1 -0.8(3) . . . . ?
O1 C1 C2 C3 178.5(2) . . . . ?
C3 C4 C5 C6 -1.3(4) . . . . ?
C1 C6 C5 C4 1.0(4) . . . . ?
C7 P1 O1 C1 -125.92(16) . . . . ?
C7 P1 C10 C12 -177.54(18) . . . . ?
C7 P1 C10 C11 56.8(2) . . . . ?
C6 C1 C2 Ni1 179.61(18) . . . . ?
C6 C1 C2 C3 -1.1(3) . . . . ?
C14 N1 C15 C16 -64.9(3) . . . . ?
C4 C3 C2 Ni1 -179.94(18) . . . . ?
C4 C3 C2 C1 0.8(3) . . . . ?
C10 P1 O1 C1 124.98(16) . . . . ?
C10 P1 C7 C9 53.2(2) . . . . ?
C10 P1 C7 C8 176.94(19) . . . . ?
C2 C3 C4 C5 0.4(4) . . . . ?
C2 C1 C6 C5 0.2(4) . . . . ?
C15 N1 C14 C13 -172.4(2) . . . . ?

loop_
_twin_individual_id
_twin_individual_mass_fraction_refined
1 0.959(17)
2 0.041(17)
